data_2209425
loop_
_publ_author_name
'Wei Wang'
'Ning-Ning Pan'
'Bing Zhao'

_publ_section_title
;
 2,3-Bis[(1-phenyl-1<i>H</i>-tetrazol-5-ylsulfanyl)methyl]quinoxaline
;
_journal_coeditor_code BV2012
_journal_issue 7
_journal_name_full 'Acta Crystallographica Section E'
_journal_page_first o2817
_journal_page_last o2818
_journal_paper_doi 10.1107/S1600536806021659
_journal_volume 62
_journal_year 2006
_chemical_formula_iupac 'C24 H18 N10 S2'
_chemical_formula_moiety 'C24 H18 N10 S2'
_chemical_formula_sum 'C24 H18 N10 S2'
_chemical_formula_weight 510.62
_chemical_melting_point 446
_chemical_name_systematic
;
2,3-Bis[(1-phenyl-1H-tetrazol-5-ylsulfanyl)methyl]quinoxaline
;
_space_group_IT_number 2
_symmetry_cell_setting triclinic
_symmetry_space_group_name_Hall '-P 1'
_symmetry_space_group_name_H-M 'P -1'
_atom_sites_solution_hydrogens geom
_atom_sites_solution_primary direct
_atom_sites_solution_secondary difmap
_cell_angle_alpha 96.538(5)
_cell_angle_beta 92.822(4)
_cell_angle_gamma 95.274(5)
_cell_formula_units_Z 4
_cell_length_a 6.3813(18)
_cell_length_b 16.758(5)
_cell_length_c 22.214(6)
_cell_measurement_reflns_used 3182
_cell_measurement_temperature 294(2)
_cell_measurement_theta_max 22.5
_cell_measurement_theta_min 2.3
_cell_volume 2345.8(12)
_computing_cell_refinement SMART
_computing_data_collection 'SMART (Bruker, 1997)'
_computing_data_reduction 'SAINT (Bruker, 1997)'
_computing_molecular_graphics 'SHELXTL (Bruker, 1997)'
_computing_publication_material SHELXTL
_computing_structure_refinement 'SHELXL97 (Sheldrick, 1997)'
_computing_structure_solution 'SHELXS97 (Sheldrick, 1997)'
_diffrn_ambient_temperature 294(2)
_diffrn_measured_fraction_theta_full 0.991
_diffrn_measured_fraction_theta_max 0.976
_diffrn_measurement_device_type 'Bruker SMART CCD area-detector'
_diffrn_measurement_method '\f and \w'
_diffrn_radiation_monochromator graphite
_diffrn_radiation_source 'fine-focus sealed tube'
_diffrn_radiation_type 'Mo K\a'
_diffrn_radiation_wavelength 0.71073
_diffrn_reflns_av_R_equivalents 0.0223
_diffrn_reflns_av_sigmaI/netI 0.0549
_diffrn_reflns_limit_h_max 7
_diffrn_reflns_limit_h_min -6
_diffrn_reflns_limit_k_max 16
_diffrn_reflns_limit_k_min -21
_diffrn_reflns_limit_l_max 27
_diffrn_reflns_limit_l_min -22
_diffrn_reflns_number 13253
_diffrn_reflns_theta_full 25.00
_diffrn_reflns_theta_max 26.45
_diffrn_reflns_theta_min 1.23
_diffrn_standards_decay_% 0
_diffrn_standards_interval_count 0
_diffrn_standards_interval_time 0
_diffrn_standards_number 0
_exptl_absorpt_coefficient_mu 0.264
_exptl_absorpt_correction_T_max 0.969
_exptl_absorpt_correction_T_min 0.910
_exptl_absorpt_correction_type multi-scan
_exptl_absorpt_process_details '(SADABS; Sheldrick, 1996)'
_exptl_crystal_colour colourless
_exptl_crystal_density_diffrn 1.446
_exptl_crystal_density_method 'not measured'
_exptl_crystal_description block
_exptl_crystal_F_000 1056
_exptl_crystal_size_max 0.32
_exptl_crystal_size_mid 0.20
_exptl_crystal_size_min 0.12
_refine_diff_density_max 0.272
_refine_diff_density_min -0.352
_refine_ls_extinction_method none
_refine_ls_goodness_of_fit_ref 0.992
_refine_ls_hydrogen_treatment constr
_refine_ls_matrix_type full
_refine_ls_number_parameters 649
_refine_ls_number_reflns 9645
_refine_ls_number_restraints 0
_refine_ls_restrained_S_all 0.992
_refine_ls_R_factor_all 0.1116
_refine_ls_R_factor_gt 0.0436
_refine_ls_shift/su_max 0.001
_refine_ls_shift/su_mean 0.000
_refine_ls_structure_factor_coef Fsqd
_refine_ls_weighting_details 'w = 1/[\s^2^(Fo^2^)+(0.0533P)^2^+0.326P] where P=(Fo^2^+2Fc^2^)/3'
_refine_ls_weighting_scheme calc
_refine_ls_wR_factor_gt 0.0984
_refine_ls_wR_factor_ref 0.1330
_reflns_number_gt 4834
_reflns_number_total 9645
_reflns_threshold_expression I>2\s(I)
_cod_data_source_file bv2012.cif
_cod_data_source_block I
_cod_depositor_comments
;
The following automatic conversions were performed:
'_symmetry_cell_setting' value 'Triclinic' changed to 'triclinic'
according to '/home/saulius/struct/CIF-dictionaries/cif_core.dic'
dictionary named 'cif_core.dic' version 2.4.1 from 2010-06-29.

Automatic conversion script
Id: cif_fix_enum 1527 2010-12-29 10:47:43Z saulius 

The following automatic conversions were performed:

'_symmetry_cell_setting' value 'Triclinic' changed to 'triclinic'
according to /home/saulius/struct/CIF-dictionaries/cif_core.dic
dictionary named 'cif_core.dic' version 2.4.1 from 2010-06-29.

Automatic conversion script
Id: cif_fix_values 1715 2011-07-08 13:25:40Z adriana 
;
_cod_database_code 2209425
_cod_database_fobs_code 2209425

loop_
_symmetry_equiv_pos_as_xyz
'x, y, z'
'-x, -y, -z'

loop_
_atom_site_type_symbol
_atom_site_label
_atom_site_fract_x
_atom_site_fract_y
_atom_site_fract_z
_atom_site_U_iso_or_equiv
_atom_site_adp_type
_atom_site_calc_flag
_atom_site_refinement_flags
_atom_site_occupancy
S S1 0.61732(11) 0.88247(5) 0.36121(3) 0.0434(2) Uani d . 1
S S2 1.15072(12) 1.01607(5) 0.14702(4) 0.0518(2) Uani d . 1
S S3 0.66254(11) 0.38418(5) 0.36613(3) 0.0489(2) Uani d . 1
S S4 1.15563(12) 0.51567(5) 0.14559(4) 0.0515(2) Uani d . 1
N N1 0.2802(3) 0.93842(14) 0.41806(10) 0.0396(6) Uani d . 1
N N2 0.1340(4) 0.99143(15) 0.41120(11) 0.0493(6) Uani d . 1
N N3 0.1788(4) 1.02439(15) 0.36338(11) 0.0506(7) Uani d . 1
N N4 0.3511(4) 0.99561(14) 0.33787(10) 0.0454(6) Uani d . 1
N N5 0.9521(3) 0.82316(14) 0.30029(9) 0.0388(6) Uani d . 1
N N6 1.1809(3) 0.88090(14) 0.20645(9) 0.0394(6) Uani d . 1
N N7 1.1332(3) 1.15425(14) 0.09308(10) 0.0420(6) Uani d . 1
N N8 1.0308(4) 1.22184(15) 0.09771(11) 0.0502(7) Uani d . 1
N N9 0.9041(4) 1.21552(15) 0.14062(11) 0.0513(7) Uani d . 1
N N10 0.9196(4) 1.14559(15) 0.16548(10) 0.0483(6) Uani d . 1
N N11 0.3280(3) 0.44061(14) 0.42512(10) 0.0404(6) Uani d . 1
N N12 0.1801(4) 0.49233(15) 0.41669(11) 0.0515(7) Uani d . 1
N N13 0.2198(4) 0.52293(16) 0.36781(11) 0.0534(7) Uani d . 1
N N14 0.3902(4) 0.49335(14) 0.34223(10) 0.0470(6) Uani d . 1
N N15 0.9873(3) 0.32428(14) 0.30297(10) 0.0409(6) Uani d . 1
N N16 1.2084(3) 0.38194(14) 0.20779(10) 0.0414(6) Uani d . 1
N N17 1.1182(3) 0.65196(14) 0.09111(10) 0.0405(6) Uani d . 1
N N18 1.0073(4) 0.71769(15) 0.09544(11) 0.0495(6) Uani d . 1
N N19 0.8845(4) 0.70952(15) 0.13878(11) 0.0493(7) Uani d . 1
N N20 0.9081(4) 0.64016(15) 0.16406(10) 0.0478(6) Uani d . 1
C C1 0.4117(4) 0.94199(17) 0.37260(12) 0.0374(7) Uani d . 1
C C2 0.2744(4) 0.89311(18) 0.46894(12) 0.0426(7) Uani d . 1
C C3 0.4542(5) 0.88923(19) 0.50398(13) 0.0521(8) Uani d . 1
H H3 0.5826 0.9138 0.4941 0.063 Uiso calc R 1
C C4 0.4419(6) 0.8482(2) 0.55435(15) 0.0649(10) Uani d . 1
H H4 0.5635 0.8442 0.5782 0.078 Uiso calc R 1
C C5 0.2519(6) 0.8131(2) 0.56948(15) 0.0704(11) Uani d . 1
H H5 0.2438 0.7871 0.6042 0.085 Uiso calc R 1
C C6 0.0752(6) 0.8166(3) 0.53335(17) 0.0827(12) Uani d . 1
H H6 -0.0530 0.7918 0.5432 0.099 Uiso calc R 1
C C7 0.0838(5) 0.8565(2) 0.48223(15) 0.0664(10) Uani d . 1
H H7 -0.0368 0.8584 0.4574 0.080 Uiso calc R 1
C C8 0.7250(4) 0.93029(17) 0.29887(12) 0.0412(7) Uani d . 1
H H8A 0.6166 0.9289 0.2665 0.049 Uiso calc R 1
H H8B 0.7734 0.9863 0.3125 0.049 Uiso calc R 1
C C9 0.9045(4) 0.88709(17) 0.27590(12) 0.0368(7) Uani d . 1
C C10 1.1174(4) 0.78469(16) 0.27829(12) 0.0366(7) Uani d . 1
C C11 1.1755(4) 0.71541(17) 0.30293(12) 0.0457(7) Uani d . 1
H H11 1.1010 0.6956 0.3339 0.055 Uiso calc R 1
C C12 1.3409(5) 0.67756(18) 0.28121(13) 0.0490(8) Uani d . 1
H H12 1.3787 0.6319 0.2976 0.059 Uiso calc R 1
C C13 1.4545(5) 0.70635(18) 0.23464(13) 0.0484(8) Uani d . 1
H H13 1.5677 0.6800 0.2205 0.058 Uiso calc R 1
C C14 1.4009(4) 0.77258(18) 0.20985(12) 0.0446(7) Uani d . 1
H H14 1.4763 0.7909 0.1785 0.054 Uiso calc R 1
C C15 1.2322(4) 0.81350(17) 0.23130(11) 0.0368(7) Uani d . 1
C C16 1.0234(4) 0.91711(17) 0.22831(12) 0.0378(7) Uani d . 1
C C17 0.9709(4) 0.99308(18) 0.20440(13) 0.0478(8) Uani d . 1
H H17A 0.9831 1.0371 0.2372 0.057 Uiso calc R 1
H H17B 0.8270 0.9864 0.1870 0.057 Uiso calc R 1
C C18 1.0629(4) 1.10848(17) 0.13545(12) 0.0408(7) Uani d . 1
C C19 1.2790(4) 1.14094(16) 0.04669(13) 0.0425(7) Uani d . 1
C C20 1.4682(5) 1.11204(19) 0.05976(14) 0.0553(8) Uani d . 1
H H20 1.5038 1.0997 0.0985 0.066 Uiso calc R 1
C C21 1.6046(5) 1.1017(2) 0.01356(17) 0.0680(10) Uani d . 1
H H21 1.7322 1.0808 0.0210 0.082 Uiso calc R 1
C C22 1.5534(6) 1.1221(2) -0.04316(17) 0.0756(11) Uani d . 1
H H22 1.6479 1.1164 -0.0736 0.091 Uiso calc R 1
C C23 1.3637(6) 1.1507(2) -0.05486(16) 0.0781(12) Uani d . 1
H H23 1.3292 1.1639 -0.0934 0.094 Uiso calc R 1
C C24 1.2229(5) 1.1601(2) -0.01000(14) 0.0627(10) Uani d . 1
H H24 1.0931 1.1791 -0.0180 0.075 Uiso calc R 1
C C25 0.4555(4) 0.44236(17) 0.37819(12) 0.0391(7) Uani d . 1
C C26 0.3242(4) 0.39805(17) 0.47765(12) 0.0405(7) Uani d . 1
C C27 0.4903(5) 0.3609(2) 0.49714(14) 0.0658(10) Uani d . 1
H H27 0.6126 0.3617 0.4760 0.079 Uiso calc R 1
C C28 0.4777(5) 0.3217(2) 0.54838(15) 0.0691(10) Uani d . 1
H H28 0.5908 0.2950 0.5609 0.083 Uiso calc R 1
C C29 0.3054(5) 0.3214(2) 0.58050(15) 0.0634(9) Uani d . 1
H H29 0.2985 0.2951 0.6152 0.076 Uiso calc R 1
C C30 0.1424(6) 0.3598(3) 0.56166(19) 0.1012(16) Uani d . 1
H H30 0.0222 0.3600 0.5837 0.121 Uiso calc R 1
C C31 0.1503(5) 0.3989(2) 0.51025(18) 0.0868(14) Uani d . 1
H H31 0.0370 0.4257 0.4981 0.104 Uiso calc R 1
C C32 0.7588(4) 0.43108(18) 0.30198(12) 0.0442(7) Uani d . 1
H H32A 0.6467 0.4283 0.2705 0.053 Uiso calc R 1
H H32B 0.8066 0.4874 0.3145 0.053 Uiso calc R 1
C C33 0.9364(4) 0.38763(17) 0.27842(12) 0.0393(7) Uani d . 1
C C34 1.1515(4) 0.28641(17) 0.28037(12) 0.0386(7) Uani d . 1
C C35 1.2091(4) 0.21677(17) 0.30400(12) 0.0462(8) Uani d . 1
H H35 1.1347 0.1966 0.3349 0.055 Uiso calc R 1
C C36 1.3731(5) 0.17879(19) 0.28195(13) 0.0513(8) Uani d . 1
H H36 1.4106 0.1327 0.2978 0.062 Uiso calc R 1
C C37 1.4859(5) 0.20849(19) 0.23552(13) 0.0530(8) Uani d . 1
H H37 1.5993 0.1824 0.2212 0.064 Uiso calc R 1
C C38 1.4320(4) 0.27489(18) 0.21109(13) 0.0478(8) Uani d . 1
H H38 1.5077 0.2938 0.1800 0.057 Uiso calc R 1
C C39 1.2627(4) 0.31491(17) 0.23265(12) 0.0392(7) Uani d . 1
C C40 1.0506(4) 0.41695(17) 0.22992(12) 0.0390(7) Uani d . 1
C C41 0.9881(4) 0.49141(18) 0.20521(13) 0.0486(8) Uani d . 1
H H41A 1.0005 0.5361 0.2374 0.058 Uiso calc R 1
H H41B 0.8424 0.4826 0.1894 0.058 Uiso calc R 1
C C42 1.0547(4) 0.60566(17) 0.13367(12) 0.0407(7) Uani d . 1
C C43 1.2616(4) 0.64017(17) 0.04394(13) 0.0420(7) Uani d . 1
C C44 1.4535(4) 0.61299(19) 0.05610(14) 0.0531(8) Uani d . 1
H H44 1.4924 0.6018 0.0949 0.064 Uiso calc R 1
C C45 1.5877(5) 0.6025(2) 0.00974(16) 0.0640(10) Uani d . 1
H H45 1.7166 0.5825 0.0169 0.077 Uiso calc R 1
C C46 1.5316(6) 0.6215(2) -0.04694(16) 0.0708(11) Uani d . 1
H H46 1.6242 0.6157 -0.0778 0.085 Uiso calc R 1
C C47 1.3404(6) 0.6488(2) -0.05798(15) 0.0738(11) Uani d . 1
H H47 1.3034 0.6616 -0.0965 0.089 Uiso calc R 1
C C48 1.2013(5) 0.6577(2) -0.01278(14) 0.0604(9) Uani d . 1
H H48 1.0696 0.6752 -0.0206 0.072 Uiso calc R 1

loop_
_atom_site_aniso_label
_atom_site_aniso_U_11
_atom_site_aniso_U_22
_atom_site_aniso_U_33
_atom_site_aniso_U_12
_atom_site_aniso_U_13
_atom_site_aniso_U_23
S1 0.0447(4) 0.0470(5) 0.0450(4) 0.0130(3) 0.0159(3) 0.0208(4)
S2 0.0664(5) 0.0453(5) 0.0540(5) 0.0211(4) 0.0306(4) 0.0257(4)
S3 0.0504(4) 0.0525(5) 0.0537(5) 0.0209(4) 0.0270(4) 0.0260(4)
S4 0.0654(5) 0.0455(5) 0.0538(5) 0.0209(4) 0.0310(4) 0.0254(4)
N1 0.0413(13) 0.0408(15) 0.0399(13) 0.0094(11) 0.0093(11) 0.0117(11)
N2 0.0499(15) 0.0518(17) 0.0516(16) 0.0184(13) 0.0112(12) 0.0144(13)
N3 0.0509(15) 0.0490(17) 0.0560(17) 0.0162(13) 0.0050(13) 0.0143(13)
N4 0.0479(14) 0.0470(16) 0.0455(14) 0.0122(12) 0.0084(12) 0.0147(12)
N5 0.0373(12) 0.0454(15) 0.0370(13) 0.0042(11) 0.0094(10) 0.0158(11)
N6 0.0484(14) 0.0376(15) 0.0354(13) 0.0073(11) 0.0116(11) 0.0122(11)
N7 0.0504(14) 0.0396(15) 0.0413(14) 0.0121(12) 0.0123(11) 0.0172(12)
N8 0.0643(16) 0.0450(17) 0.0480(15) 0.0199(13) 0.0111(13) 0.0188(13)
N9 0.0608(16) 0.0514(18) 0.0487(16) 0.0215(13) 0.0160(13) 0.0173(13)
N10 0.0566(15) 0.0483(17) 0.0468(15) 0.0191(13) 0.0171(12) 0.0176(13)
N11 0.0398(13) 0.0431(15) 0.0425(14) 0.0132(11) 0.0125(11) 0.0113(11)
N12 0.0507(15) 0.0546(18) 0.0573(17) 0.0261(13) 0.0164(13) 0.0195(14)
N13 0.0553(15) 0.0595(18) 0.0552(16) 0.0261(13) 0.0194(13) 0.0249(14)
N14 0.0497(14) 0.0466(16) 0.0512(15) 0.0182(12) 0.0150(12) 0.0177(12)
N15 0.0427(13) 0.0405(15) 0.0452(14) 0.0117(11) 0.0173(11) 0.0170(12)
N16 0.0492(14) 0.0386(15) 0.0417(14) 0.0111(11) 0.0196(11) 0.0152(11)
N17 0.0470(14) 0.0400(15) 0.0389(14) 0.0108(11) 0.0103(11) 0.0157(11)
N18 0.0598(16) 0.0482(17) 0.0461(15) 0.0187(13) 0.0094(13) 0.0163(13)
N19 0.0570(16) 0.0508(17) 0.0458(15) 0.0187(13) 0.0095(12) 0.0160(13)
N20 0.0532(15) 0.0501(17) 0.0466(15) 0.0165(13) 0.0154(12) 0.0191(13)
C1 0.0393(15) 0.0374(17) 0.0369(16) 0.0029(13) 0.0064(13) 0.0092(13)
C2 0.0490(17) 0.0458(19) 0.0365(16) 0.0134(14) 0.0113(13) 0.0094(14)
C3 0.0571(19) 0.057(2) 0.0428(18) 0.0032(16) 0.0013(15) 0.0108(16)
C4 0.078(2) 0.073(3) 0.046(2) 0.018(2) -0.0013(18) 0.0148(18)
C5 0.098(3) 0.072(3) 0.052(2) 0.027(2) 0.022(2) 0.0295(19)
C6 0.071(2) 0.105(3) 0.087(3) 0.020(2) 0.035(2) 0.052(3)
C7 0.0482(19) 0.090(3) 0.069(2) 0.0110(18) 0.0132(17) 0.037(2)
C8 0.0401(15) 0.0447(19) 0.0433(17) 0.0058(13) 0.0135(13) 0.0184(14)
C9 0.0377(15) 0.0392(18) 0.0352(15) 0.0022(13) 0.0058(12) 0.0106(13)
C10 0.0390(15) 0.0379(18) 0.0344(15) 0.0035(13) 0.0059(12) 0.0099(13)
C11 0.0515(18) 0.046(2) 0.0442(18) 0.0080(15) 0.0112(14) 0.0214(15)
C12 0.0587(19) 0.047(2) 0.0468(18) 0.0149(16) 0.0092(15) 0.0188(15)
C13 0.0531(18) 0.048(2) 0.0473(18) 0.0147(15) 0.0107(15) 0.0060(15)
C14 0.0515(17) 0.047(2) 0.0389(17) 0.0082(15) 0.0180(14) 0.0100(14)
C15 0.0449(16) 0.0361(17) 0.0311(15) 0.0047(13) 0.0076(12) 0.0091(13)
C16 0.0439(16) 0.0377(17) 0.0339(15) 0.0032(13) 0.0095(12) 0.0112(13)
C17 0.0562(18) 0.047(2) 0.0484(18) 0.0152(15) 0.0239(14) 0.0229(15)
C18 0.0465(16) 0.0410(18) 0.0395(17) 0.0093(14) 0.0107(13) 0.0169(14)
C19 0.0507(17) 0.0345(18) 0.0464(18) 0.0066(14) 0.0176(14) 0.0151(14)
C20 0.0522(18) 0.060(2) 0.057(2) 0.0026(16) 0.0135(16) 0.0179(17)
C21 0.056(2) 0.066(3) 0.088(3) 0.0123(18) 0.025(2) 0.019(2)
C22 0.093(3) 0.069(3) 0.072(3) 0.013(2) 0.047(2) 0.017(2)
C23 0.107(3) 0.084(3) 0.058(2) 0.038(2) 0.040(2) 0.034(2)
C24 0.081(2) 0.067(2) 0.051(2) 0.0273(19) 0.0241(18) 0.0290(18)
C25 0.0395(15) 0.0383(17) 0.0425(16) 0.0050(13) 0.0146(13) 0.0113(14)
C26 0.0458(16) 0.0411(18) 0.0384(16) 0.0117(14) 0.0137(13) 0.0106(13)
C27 0.0534(19) 0.103(3) 0.050(2) 0.027(2) 0.0172(16) 0.029(2)
C28 0.065(2) 0.098(3) 0.054(2) 0.032(2) 0.0078(17) 0.030(2)
C29 0.082(2) 0.063(2) 0.054(2) 0.0204(19) 0.0234(19) 0.0272(18)
C30 0.100(3) 0.127(4) 0.108(3) 0.059(3) 0.068(3) 0.081(3)
C31 0.073(2) 0.108(3) 0.107(3) 0.052(2) 0.055(2) 0.071(3)
C32 0.0466(16) 0.0461(19) 0.0466(17) 0.0108(14) 0.0222(14) 0.0212(14)
C33 0.0403(15) 0.0418(18) 0.0391(16) 0.0061(13) 0.0138(12) 0.0127(14)
C34 0.0409(15) 0.0410(18) 0.0377(16) 0.0077(13) 0.0128(12) 0.0138(13)
C35 0.0545(18) 0.048(2) 0.0431(17) 0.0136(15) 0.0176(14) 0.0223(15)
C36 0.063(2) 0.048(2) 0.0502(19) 0.0201(16) 0.0133(16) 0.0181(16)
C37 0.0562(19) 0.057(2) 0.053(2) 0.0250(16) 0.0193(15) 0.0137(16)
C38 0.0538(18) 0.053(2) 0.0432(18) 0.0159(16) 0.0247(14) 0.0142(15)
C39 0.0456(16) 0.0375(18) 0.0376(16) 0.0085(13) 0.0127(13) 0.0095(13)
C40 0.0435(16) 0.0379(18) 0.0390(16) 0.0060(13) 0.0112(13) 0.0137(13)
C41 0.0580(18) 0.047(2) 0.0495(18) 0.0153(15) 0.0265(15) 0.0234(15)
C42 0.0465(16) 0.0423(19) 0.0377(16) 0.0090(14) 0.0119(13) 0.0158(14)
C43 0.0516(17) 0.0371(18) 0.0411(17) 0.0058(14) 0.0145(14) 0.0141(14)
C44 0.0498(18) 0.062(2) 0.0505(19) 0.0045(16) 0.0103(15) 0.0153(17)
C45 0.0506(19) 0.065(2) 0.082(3) 0.0085(17) 0.0236(18) 0.018(2)
C46 0.089(3) 0.062(3) 0.069(3) 0.015(2) 0.044(2) 0.019(2)
C47 0.100(3) 0.080(3) 0.053(2) 0.031(2) 0.032(2) 0.031(2)
C48 0.075(2) 0.066(2) 0.050(2) 0.0247(19) 0.0201(17) 0.0276(18)

loop_
_atom_type_symbol
_atom_type_description
_atom_type_scat_dispersion_real
_atom_type_scat_dispersion_imag
_atom_type_scat_source
C C 0.0033 0.0016
; International Tables
Vol. C, Tables 4.2.6.8 and 6.1.1.4
;
H H 0.0000 0.0000
; International Tables
Vol. C, Tables 4.2.6.8 and 6.1.1.4
;
N N 0.0061 0.0033
; International Tables
Vol. C, Tables 4.2.6.8 and 6.1.1.4
;
S S 0.1246 0.1234
; International Tables
Vol. C, Tables 4.2.6.8 and 6.1.1.4
;

loop_
_geom_angle_atom_site_label_1
_geom_angle_atom_site_label_2
_geom_angle_atom_site_label_3
_geom_angle
_geom_angle_publ_flag
C1 S1 C8 97.02(13) ?
C18 S2 C17 96.47(13) ?
C25 S3 C32 96.49(13) ?
C42 S4 C41 96.67(13) ?
C1 N1 N2 108.3(2) ?
C1 N1 C2 132.5(2) ?
N2 N1 C2 119.2(2) ?
N3 N2 N1 105.9(2) ?
N2 N3 N4 111.8(2) ?
C1 N4 N3 105.6(2) ?
C9 N5 C10 117.6(2) ?
C16 N6 C15 117.4(2) ?
C18 N7 N8 107.8(2) ?
C18 N7 C19 131.9(2) ?
N8 N7 C19 120.2(2) ?
N9 N8 N7 106.6(2) ?
N8 N9 N10 111.3(2) ?
C18 N10 N9 105.6(2) ?
C25 N11 N12 107.3(2) ?
C25 N11 C26 133.6(2) ?
N12 N11 C26 119.1(2) ?
N13 N12 N11 106.8(2) ?
N12 N13 N14 111.5(2) ?
C25 N14 N13 105.8(2) ?
C33 N15 C34 117.5(2) ?
C40 N16 C39 117.1(2) ?
C42 N17 N18 107.9(2) ?
C42 N17 C43 131.8(2) ?
N18 N17 C43 120.1(2) ?
N19 N18 N17 106.1(2) ?
N18 N19 N20 111.8(2) ?
C42 N20 N19 105.1(2) ?
N4 C1 N1 108.4(2) yes
N4 C1 S1 126.8(2) yes
N1 C1 S1 124.7(2) ?
C3 C2 C7 121.6(3) ?
C3 C2 N1 120.1(3) ?
C7 C2 N1 118.3(3) ?
C2 C3 C4 118.8(3) ?
C2 C3 H3 120.6 ?
C4 C3 H3 120.6 ?
C5 C4 C3 120.6(3) ?
C5 C4 H4 119.7 ?
C3 C4 H4 119.7 ?
C6 C5 C4 119.7(3) ?
C6 C5 H5 120.2 ?
C4 C5 H5 120.2 ?
C5 C6 C7 120.8(3) ?
C5 C6 H6 119.6 ?
C7 C6 H6 119.6 ?
C2 C7 C6 118.5(3) ?
C2 C7 H7 120.7 ?
C6 C7 H7 120.7 ?
C9 C8 S1 109.54(18) ?
C9 C8 H8A 109.8 ?
S1 C8 H8A 109.8 ?
C9 C8 H8B 109.8 ?
S1 C8 H8B 109.8 ?
H8A C8 H8B 108.2 ?
N5 C9 C16 121.5(2) ?
N5 C9 C8 118.8(2) ?
C16 C9 C8 119.6(2) ?
N5 C10 C15 120.9(2) ?
N5 C10 C11 119.9(2) ?
C15 C10 C11 119.1(2) ?
C12 C11 C10 119.8(3) ?
C12 C11 H11 120.1 ?
C10 C11 H11 120.1 ?
C11 C12 C13 120.9(3) ?
C11 C12 H12 119.5 ?
C13 C12 H12 119.5 ?
C14 C13 C12 120.5(3) ?
C14 C13 H13 119.8 ?
C12 C13 H13 119.8 ?
C13 C14 C15 120.3(3) ?
C13 C14 H14 119.9 ?
C15 C14 H14 119.9 ?
N6 C15 C14 119.8(2) ?
N6 C15 C10 120.8(2) ?
C14 C15 C10 119.4(2) ?
N6 C16 C9 121.8(2) ?
N6 C16 C17 118.6(2) ?
C9 C16 C17 119.5(2) ?
C16 C17 S2 108.99(18) ?
C16 C17 H17A 109.9 ?
S2 C17 H17A 109.9 ?
C16 C17 H17B 109.9 ?
S2 C17 H17B 109.9 ?
H17A C17 H17B 108.3 ?
N10 C18 N7 108.7(2) yes
N10 C18 S2 126.9(2) yes
N7 C18 S2 124.4(2) ?
C20 C19 C24 122.3(3) ?
C20 C19 N7 120.4(2) ?
C24 C19 N7 117.3(3) ?
C19 C20 C21 118.0(3) ?
C19 C20 H20 121.0 ?
C21 C20 H20 121.0 ?
C22 C21 C20 120.7(3) ?
C22 C21 H21 119.7 ?
C20 C21 H21 119.7 ?
C23 C22 C21 120.0(3) ?
C23 C22 H22 120.0 ?
C21 C22 H22 120.0 ?
C22 C23 C24 120.6(3) ?
C22 C23 H23 119.7 ?
C24 C23 H23 119.7 ?
C19 C24 C23 118.4(3) ?
C19 C24 H24 120.8 ?
C23 C24 H24 120.8 ?
N14 C25 N11 108.7(2) yes
N14 C25 S3 125.8(2) yes
N11 C25 S3 125.5(2) ?
C31 C26 C27 119.3(3) ?
C31 C26 N11 117.9(3) ?
C27 C26 N11 122.6(2) ?
C26 C27 C28 119.9(3) ?
C26 C27 H27 120.1 ?
C28 C27 H27 120.1 ?
C29 C28 C27 121.2(3) ?
C29 C28 H28 119.4 ?
C27 C28 H28 119.4 ?
C28 C29 C30 118.7(3) ?
C28 C29 H29 120.6 ?
C30 C29 H29 120.6 ?
C29 C30 C31 121.2(3) ?
C29 C30 H30 119.4 ?
C31 C30 H30 119.4 ?
C26 C31 C30 119.6(3) ?
C26 C31 H31 120.2 ?
C30 C31 H31 120.2 ?
C33 C32 S3 108.47(19) ?
C33 C32 H32A 110.0 ?
S3 C32 H32A 110.0 ?
C33 C32 H32B 110.0 ?
S3 C32 H32B 110.0 ?
H32A C32 H32B 108.4 ?
N15 C33 C40 121.4(2) ?
N15 C33 C32 119.2(2) ?
C40 C33 C32 119.4(2) ?
N15 C34 C35 119.8(2) ?
N15 C34 C39 121.1(2) ?
C35 C34 C39 119.1(2) ?
C36 C35 C34 120.2(3) ?
C36 C35 H35 119.9 ?
C34 C35 H35 119.9 ?
C35 C36 C37 120.4(3) ?
C35 C36 H36 119.8 ?
C37 C36 H36 119.8 ?
C38 C37 C36 120.8(3) ?
C38 C37 H37 119.6 ?
C36 C37 H37 119.6 ?
C37 C38 C39 120.0(3) ?
C37 C38 H38 120.0 ?
C39 C38 H38 120.0 ?
N16 C39 C38 119.9(2) ?
N16 C39 C34 120.7(2) ?
C38 C39 C34 119.4(2) ?
N16 C40 C33 122.2(2) ?
N16 C40 C41 119.2(2) ?
C33 C40 C41 118.6(2) ?
C40 C41 S4 109.88(19) ?
C40 C41 H41A 109.7 ?
S4 C41 H41A 109.7 ?
C40 C41 H41B 109.7 ?
S4 C41 H41B 109.7 ?
H41A C41 H41B 108.2 ?
N20 C42 N17 109.0(2) yes
N20 C42 S4 126.8(2) yes
N17 C42 S4 124.2(2) ?
C44 C43 C48 121.7(3) ?
C44 C43 N17 120.3(2) ?
C48 C43 N17 118.0(3) ?
C43 C44 C45 118.8(3) ?
C43 C44 H44 120.6 ?
C45 C44 H44 120.6 ?
C46 C45 C44 120.2(3) ?
C46 C45 H45 119.9 ?
C44 C45 H45 119.9 ?
C47 C46 C45 120.1(3) ?
C47 C46 H46 120.0 ?
C45 C46 H46 120.0 ?
C46 C47 C48 120.8(3) ?
C46 C47 H47 119.6 ?
C48 C47 H47 119.6 ?
C43 C48 C47 118.4(3) ?
C43 C48 H48 120.8 ?
C47 C48 H48 120.8 ?

loop_
_geom_bond_atom_site_label_1
_geom_bond_atom_site_label_2
_geom_bond_distance
_geom_bond_publ_flag
S1 C1 1.731(3) yes
S1 C8 1.810(3) yes
S2 C18 1.736(3) yes
S2 C17 1.807(3) yes
S3 C25 1.726(3) yes
S3 C32 1.810(3) yes
S4 C42 1.736(3) yes
S4 C41 1.801(3) yes
N1 C1 1.347(3) ?
N1 N2 1.361(3) ?
N1 C2 1.432(3) ?
N2 N3 1.284(3) ?
N3 N4 1.363(3) ?
N4 C1 1.321(3) ?
N5 C9 1.307(3) ?
N5 C10 1.368(3) ?
N6 C16 1.307(3) ?
N6 C15 1.371(3) ?
N7 C18 1.348(3) ?
N7 N8 1.355(3) ?
N7 C19 1.434(3) ?
N8 N9 1.287(3) ?
N9 N10 1.361(3) ?
N10 C18 1.318(3) ?
N11 C25 1.355(3) ?
N11 N12 1.359(3) ?
N11 C26 1.435(3) ?
N12 N13 1.279(3) ?
N13 N14 1.358(3) ?
N14 C25 1.315(3) ?
N15 C33 1.307(3) ?
N15 C34 1.362(3) ?
N16 C40 1.301(3) ?
N16 C39 1.371(3) ?
N17 C42 1.344(3) ?
N17 N18 1.360(3) ?
N17 C43 1.434(3) ?
N18 N19 1.282(3) ?
N19 N20 1.365(3) ?
N20 C42 1.318(3) ?
C2 C3 1.365(4) ?
C2 C7 1.372(4) ?
C3 C4 1.381(4) ?
C3 H3 0.9300 ?
C4 C5 1.372(5) ?
C4 H4 0.9300 ?
C5 C6 1.361(5) ?
C5 H5 0.9300 ?
C6 C7 1.383(4) ?
C6 H6 0.9300 ?
C7 H7 0.9300 ?
C8 C9 1.491(3) ?
C8 H8A 0.9700 ?
C8 H8B 0.9700 ?
C9 C16 1.441(3) ?
C10 C15 1.409(3) ?
C10 C11 1.410(4) ?
C11 C12 1.361(4) ?
C11 H11 0.9300 ?
C12 C13 1.397(4) ?
C12 H12 0.9300 ?
C13 C14 1.357(4) ?
C13 H13 0.9300 ?
C14 C15 1.403(3) ?
C14 H14 0.9300 ?
C16 C17 1.493(4) ?
C17 H17A 0.9700 ?
C17 H17B 0.9700 ?
C19 C20 1.372(4) ?
C19 C24 1.373(4) ?
C20 C21 1.384(4) ?
C20 H20 0.9300 ?
C21 C22 1.374(5) ?
C21 H21 0.9300 ?
C22 C23 1.366(5) ?
C22 H22 0.9300 ?
C23 C24 1.380(4) ?
C23 H23 0.9300 ?
C24 H24 0.9300 ?
C26 C31 1.354(4) ?
C26 C27 1.356(4) ?
C27 C28 1.379(4) ?
C27 H27 0.9300 ?
C28 C29 1.340(4) ?
C28 H28 0.9300 ?
C29 C30 1.347(4) ?
C29 H29 0.9300 ?
C30 C31 1.381(5) ?
C30 H30 0.9300 ?
C31 H31 0.9300 ?
C32 C33 1.487(3) ?
C32 H32A 0.9700 ?
C32 H32B 0.9700 ?
C33 C40 1.437(3) ?
C34 C35 1.404(4) ?
C34 C39 1.408(3) ?
C35 C36 1.357(4) ?
C35 H35 0.9300 ?
C36 C37 1.398(4) ?
C36 H36 0.9300 ?
C37 C38 1.357(4) ?
C37 H37 0.9300 ?
C38 C39 1.400(3) ?
C38 H38 0.9300 ?
C40 C41 1.498(4) ?
C41 H41A 0.9700 ?
C41 H41B 0.9700 ?
C43 C44 1.370(4) ?
C43 C48 1.371(4) ?
C44 C45 1.378(4) ?
C44 H44 0.9300 ?
C45 C46 1.372(4) ?
C45 H45 0.9300 ?
C46 C47 1.363(4) ?
C46 H46 0.9300 ?
C47 C48 1.377(4) ?
C47 H47 0.9300 ?
C48 H48 0.9300 ?

loop_
_geom_torsion_atom_site_label_1
_geom_torsion_atom_site_label_2
_geom_torsion_atom_site_label_3
_geom_torsion_atom_site_label_4
_geom_torsion
C1 N1 N2 N3 0.2(3)
C2 N1 N2 N3 178.6(3)
N1 N2 N3 N4 -0.3(3)
N2 N3 N4 C1 0.3(3)
C18 N7 N8 N9 -0.6(3)
C19 N7 N8 N9 176.7(2)
N7 N8 N9 N10 0.5(3)
N8 N9 N10 C18 -0.2(3)
C25 N11 N12 N13 -0.4(3)
C26 N11 N12 N13 179.0(3)
N11 N12 N13 N14 0.3(3)
N12 N13 N14 C25 -0.2(3)
C42 N17 N18 N19 -0.1(3)
C43 N17 N18 N19 176.1(2)
N17 N18 N19 N20 -0.1(3)
N18 N19 N20 C42 0.2(3)
N3 N4 C1 N1 -0.1(3)
N3 N4 C1 S1 177.4(2)
N2 N1 C1 N4 0.0(3)
C2 N1 C1 N4 -178.1(3)
N2 N1 C1 S1 -177.6(2)
C2 N1 C1 S1 4.3(4)
C8 S1 C1 N4 8.2(3)
C8 S1 C1 N1 -174.6(2)
C1 N1 C2 C3 46.6(4)
N2 N1 C2 C3 -131.3(3)
C1 N1 C2 C7 -135.4(3)
N2 N1 C2 C7 46.6(4)
C7 C2 C3 C4 -0.8(5)
N1 C2 C3 C4 177.1(3)
C2 C3 C4 C5 -1.1(5)
C3 C4 C5 C6 2.2(6)
C4 C5 C6 C7 -1.4(6)
C3 C2 C7 C6 1.6(5)
N1 C2 C7 C6 -176.3(3)
C5 C6 C7 C2 -0.5(6)
C1 S1 C8 C9 -176.6(2)
C10 N5 C9 C16 -1.1(4)
C10 N5 C9 C8 180.0(2)
S1 C8 C9 N5 2.5(3)
S1 C8 C9 C16 -176.5(2)
C9 N5 C10 C15 0.3(4)
C9 N5 C10 C11 -180.0(3)
N5 C10 C11 C12 -179.6(3)
C15 C10 C11 C12 0.1(4)
C10 C11 C12 C13 0.0(5)
C11 C12 C13 C14 -0.4(5)
C12 C13 C14 C15 0.8(5)
C16 N6 C15 C14 -179.6(3)
C16 N6 C15 C10 0.4(4)
C13 C14 C15 N6 179.2(3)
C13 C14 C15 C10 -0.7(4)
N5 C10 C15 N6 0.0(4)
C11 C10 C15 N6 -179.7(3)
N5 C10 C15 C14 180.0(3)
C11 C10 C15 C14 0.3(4)
C15 N6 C16 C9 -1.1(4)
C15 N6 C16 C17 176.9(3)
N5 C9 C16 N6 1.5(4)
C8 C9 C16 N6 -179.5(3)
N5 C9 C16 C17 -176.4(3)
C8 C9 C16 C17 2.5(4)
N6 C16 C17 S2 0.5(4)
C9 C16 C17 S2 178.5(2)
C18 S2 C17 C16 -174.8(2)
N9 N10 C18 N7 -0.2(3)
N9 N10 C18 S2 179.9(2)
N8 N7 C18 N10 0.5(3)
C19 N7 C18 N10 -176.4(3)
N8 N7 C18 S2 -179.5(2)
C19 N7 C18 S2 3.6(5)
C17 S2 C18 N10 4.2(3)
C17 S2 C18 N7 -175.7(3)
C18 N7 C19 C20 -46.2(4)
N8 N7 C19 C20 137.2(3)
C18 N7 C19 C24 135.4(3)
N8 N7 C19 C24 -41.2(4)
C24 C19 C20 C21 -0.4(5)
N7 C19 C20 C21 -178.8(3)
C19 C20 C21 C22 1.8(5)
C20 C21 C22 C23 -1.9(6)
C21 C22 C23 C24 0.6(6)
C20 C19 C24 C23 -0.8(5)
N7 C19 C24 C23 177.7(3)
C22 C23 C24 C19 0.7(6)
N13 N14 C25 N11 -0.1(3)
N13 N14 C25 S3 177.5(2)
N12 N11 C25 N14 0.3(3)
C26 N11 C25 N14 -179.0(3)
N12 N11 C25 S3 -177.3(2)
C26 N11 C25 S3 3.4(5)
C32 S3 C25 N14 8.7(3)
C32 S3 C25 N11 -174.1(3)
C25 N11 C26 C31 -168.1(3)
N12 N11 C26 C31 12.7(4)
C25 N11 C26 C27 15.2(5)
N12 N11 C26 C27 -164.0(3)
C31 C26 C27 C28 2.6(5)
N11 C26 C27 C28 179.3(3)
C26 C27 C28 C29 -1.8(6)
C27 C28 C29 C30 0.4(6)
C28 C29 C30 C31 0.1(7)
C27 C26 C31 C30 -2.0(6)
N11 C26 C31 C30 -178.9(4)
C29 C30 C31 C26 0.7(7)
C25 S3 C32 C33 -176.2(2)
C34 N15 C33 C40 -0.7(4)
C34 N15 C33 C32 -179.6(3)
S3 C32 C33 N15 3.3(4)
S3 C32 C33 C40 -175.6(2)
C33 N15 C34 C35 -178.3(3)
C33 N15 C34 C39 0.4(4)
N15 C34 C35 C36 -179.7(3)
C39 C34 C35 C36 1.5(5)
C34 C35 C36 C37 -0.1(5)
C35 C36 C37 C38 -1.0(5)
C36 C37 C38 C39 0.5(5)
C40 N16 C39 C38 -179.6(3)
C40 N16 C39 C34 -0.5(4)
C37 C38 C39 N16 -179.9(3)
C37 C38 C39 C34 1.0(5)
N15 C34 C39 N16 0.2(4)
C35 C34 C39 N16 178.9(3)
N15 C34 C39 C38 179.3(3)
C35 C34 C39 C38 -2.0(4)
C39 N16 C40 C33 0.1(4)
C39 N16 C40 C41 178.7(3)
N15 C33 C40 N16 0.5(5)
C32 C33 C40 N16 179.4(3)
N15 C33 C40 C41 -178.1(3)
C32 C33 C40 C41 0.8(4)
N16 C40 C41 S4 1.0(4)
C33 C40 C41 S4 179.6(2)
C42 S4 C41 C40 -175.3(2)
N19 N20 C42 N17 -0.2(3)
N19 N20 C42 S4 179.2(2)
N18 N17 C42 N20 0.2(3)
C43 N17 C42 N20 -175.4(3)
N18 N17 C42 S4 -179.3(2)
C43 N17 C42 S4 5.2(4)
C41 S4 C42 N20 2.7(3)
C41 S4 C42 N17 -178.0(3)
C42 N17 C43 C44 -45.9(4)
N18 N17 C43 C44 138.9(3)
C42 N17 C43 C48 134.7(3)
N18 N17 C43 C48 -40.4(4)
C48 C43 C44 C45 -0.6(5)
N17 C43 C44 C45 -179.9(3)
C43 C44 C45 C46 2.0(5)
C44 C45 C46 C47 -1.7(5)
C45 C46 C47 C48 -0.1(6)
C44 C43 C48 C47 -1.2(5)
N17 C43 C48 C47 178.2(3)
C46 C47 C48 C43 1.5(5)

loop_
_cod_related_entry_id
_cod_related_entry_database
_cod_related_entry_code
1 ChemSpider 24735732
